data_7109170
loop_
_publ_author_name
'Linda J. McAllister'
'Carsten Prasang'
'Joanna P.-W. Wong'
'Robert J. Thatcher'
'Adrian C. Whitwood'
'Bertrand Donnio'
'Peter O'Brien'
'Peter B. Karadakov'
'Duncan W. Bruce'

_publ_section_title
;
 Halogen-bonded liquid crystals of 4-alkoxystilbazoles with molecular
 iodine: a very short halogen bond and unusual mesophase stability
;
_journal_name_full Chem.Commun.
_journal_page_first 3946
_journal_paper_doi 10.1039/c3cc41227j
_journal_volume 49
_journal_year 2013
_chemical_formula_moiety 'C21 H27 N O, I2'
_chemical_formula_sum 'C21 H27 I2 N O'
_chemical_formula_weight 563.24
_chemical_name_systematic
;
?
;
_space_group_IT_number 2
_symmetry_cell_setting triclinic
_symmetry_space_group_name_Hall '-P 1'
_symmetry_space_group_name_H-M 'P -1'
_atom_sites_solution_hydrogens geom
_atom_sites_solution_primary direct
_atom_sites_solution_secondary difmap
_audit_creation_method SHELXL-97
_cell_angle_alpha 99.655(3)
_cell_angle_beta 95.039(3)
_cell_angle_gamma 109.933(3)
_cell_formula_units_Z 2
_cell_length_a 9.5988(17)
_cell_length_b 10.6104(19)
_cell_length_c 11.461(2)
_cell_measurement_reflns_used 2483
_cell_measurement_temperature 110(2)
_cell_measurement_theta_max 28.29
_cell_measurement_theta_min 2.29
_cell_volume 1068.5(3)
_computing_cell_refinement 'Bruker SMART'
_computing_data_collection 'Bruker SMART'
_computing_data_reduction 'Bruker SAINT'
_computing_molecular_graphics 'Bruker SHELXTL'
_computing_publication_material 'Bruker SHELXTL'
_computing_structure_refinement 'SHELXL-97 (Sheldrick, 1997)'
_computing_structure_solution 'SHELXS-97 (Sheldrick, 1997)'
_diffrn_ambient_temperature 110(2)
_diffrn_measured_fraction_theta_full 0.979
_diffrn_measured_fraction_theta_max 0.979
_diffrn_measurement_device_type 'CCD area detector'
_diffrn_measurement_method 'phi and omega scans'
_diffrn_radiation_monochromator graphite
_diffrn_radiation_source 'fine-focus sealed tube'
_diffrn_radiation_type MoK\a
_diffrn_radiation_wavelength 0.71073
_diffrn_reflns_av_R_equivalents 0.0434
_diffrn_reflns_av_sigmaI/netI 0.0808
_diffrn_reflns_limit_h_max 12
_diffrn_reflns_limit_h_min -12
_diffrn_reflns_limit_k_max 14
_diffrn_reflns_limit_k_min -14
_diffrn_reflns_limit_l_max 15
_diffrn_reflns_limit_l_min -15
_diffrn_reflns_number 10215
_diffrn_reflns_theta_full 28.32
_diffrn_reflns_theta_max 28.32
_diffrn_reflns_theta_min 1.82
_exptl_absorpt_coefficient_mu 2.952
_exptl_absorpt_correction_T_max 0.767
_exptl_absorpt_correction_T_min 0.606
_exptl_absorpt_correction_type multi-scan
_exptl_absorpt_process_details 'SADABS v2.03 (Sheldrick)'
_exptl_crystal_colour yellow
_exptl_crystal_density_diffrn 1.751
_exptl_crystal_density_method 'not measured'
_exptl_crystal_description block
_exptl_crystal_F_000 548
_exptl_crystal_size_max 0.12
_exptl_crystal_size_mid 0.10
_exptl_crystal_size_min 0.09
_refine_diff_density_max 0.998
_refine_diff_density_min -0.917
_refine_diff_density_rms 0.164
_refine_ls_extinction_method none
_refine_ls_goodness_of_fit_ref 1.008
_refine_ls_hydrogen_treatment constr
_refine_ls_matrix_type full
_refine_ls_number_parameters 227
_refine_ls_number_reflns 5208
_refine_ls_number_restraints 0
_refine_ls_restrained_S_all 1.008
_refine_ls_R_factor_all 0.0772
_refine_ls_R_factor_gt 0.0400
_refine_ls_shift/su_max 0.001
_refine_ls_shift/su_mean 0.000
_refine_ls_structure_factor_coef Fsqd
_refine_ls_weighting_details 'calc w=1/[\s^2^(Fo^2^)+(0.0273P)^2^+0.0000P] where P=(Fo^2^+2Fc^2^)/3'
_refine_ls_weighting_scheme calc
_refine_ls_wR_factor_gt 0.0728
_refine_ls_wR_factor_ref 0.0805
_reflns_number_gt 3456
_reflns_number_total 5208
_reflns_threshold_expression >2sigma(I)
_cod_data_source_file c3cc41227j.txt
_cod_data_source_block dwb0823m
_cod_original_cell_volume 1068.4(3)
_cod_original_sg_symbol_H-M P-1
_cod_database_code 7109170

loop_
_symmetry_equiv_pos_as_xyz
'x, y, z'
'-x, -y, -z'

loop_
_atom_site_label
_atom_site_type_symbol
_atom_site_fract_x
_atom_site_fract_y
_atom_site_fract_z
_atom_site_U_iso_or_equiv
_atom_site_adp_type
_atom_site_occupancy
_atom_site_symmetry_multiplicity
_atom_site_calc_flag
_atom_site_refinement_flags
C1 C 1.0120(6) 0.3701(5) 1.3653(5) 0.0219(12) Uani 1 1 d .
H1 H 0.9468 0.3571 1.4236 0.026 Uiso 1 1 calc R
C2 C 0.9492(6) 0.3466(5) 1.2465(4) 0.0197(12) Uani 1 1 d .
H2 H 0.8434 0.3170 1.2252 0.024 Uiso 1 1 calc R
C3 C 1.0418(6) 0.3664(5) 1.1571(4) 0.0157(11) Uani 1 1 d .
C4 C 1.1969(6) 0.4114(5) 1.1982(5) 0.0210(11) Uani 1 1 d .
H4 H 1.2654 0.4281 1.1426 0.025 Uiso 1 1 calc R
C5 C 1.2504(6) 0.4316(5) 1.3178(5) 0.0228(12) Uani 1 1 d .
H5 H 1.3558 0.4620 1.3418 0.027 Uiso 1 1 calc R
C6 C 0.9875(6) 0.3418(5) 1.0331(5) 0.0202(12) Uani 1 1 d .
H6 H 1.0612 0.3577 0.9816 0.024 Uiso 1 1 calc R
C7 C 0.8426(6) 0.2982(5) 0.9795(5) 0.0188(11) Uani 1 1 d .
H7 H 0.7679 0.2841 1.0301 0.023 Uiso 1 1 calc R
C8 C 0.7914(6) 0.2710(5) 0.8501(5) 0.0176(11) Uani 1 1 d .
C9 C 0.8910(6) 0.2736(5) 0.7668(5) 0.0205(12) Uani 1 1 d .
H9 H 0.9944 0.2946 0.7939 0.025 Uiso 1 1 calc R
C10 C 0.8388(6) 0.2457(5) 0.6463(4) 0.0200(11) Uani 1 1 d .
H10 H 0.9062 0.2455 0.5904 0.024 Uiso 1 1 calc R
C11 C 0.6888(6) 0.2177(5) 0.6052(5) 0.0210(12) Uani 1 1 d .
C12 C 0.5888(6) 0.2168(6) 0.6853(5) 0.0238(13) Uani 1 1 d .
H12 H 0.4864 0.1996 0.6577 0.029 Uiso 1 1 calc R
C13 C 0.6409(6) 0.2413(5) 0.8061(5) 0.0222(12) Uani 1 1 d .
H13 H 0.5720 0.2378 0.8612 0.027 Uiso 1 1 calc R
C14 C 0.5041(6) 0.1689(6) 0.4293(5) 0.0236(13) Uani 1 1 d .
H14A H 0.4746 0.2480 0.4583 0.028 Uiso 1 1 calc R
H14B H 0.4329 0.0860 0.4495 0.028 Uiso 1 1 calc R
C15 C 0.5049(6) 0.1483(6) 0.2951(5) 0.0221(12) Uani 1 1 d .
H15A H 0.5429 0.0737 0.2701 0.027 Uiso 1 1 calc R
H15B H 0.5759 0.2332 0.2778 0.027 Uiso 1 1 calc R
C16 C 0.3526(6) 0.1132(6) 0.2195(4) 0.0203(12) Uani 1 1 d .
H16A H 0.2809 0.0276 0.2351 0.024 Uiso 1 1 calc R
H16B H 0.3138 0.1875 0.2432 0.024 Uiso 1 1 calc R
C17 C 0.3629(6) 0.0947(6) 0.0863(5) 0.0219(12) Uani 1 1 d .
H17A H 0.4374 0.1795 0.0719 0.026 Uiso 1 1 calc R
H17B H 0.4000 0.0191 0.0631 0.026 Uiso 1 1 calc R
C18 C 0.2154(6) 0.0632(6) 0.0069(4) 0.0203(12) Uani 1 1 d .
H18A H 0.1778 0.1384 0.0300 0.024 Uiso 1 1 calc R
H18B H 0.1409 -0.0222 0.0203 0.024 Uiso 1 1 calc R
C19 C 0.2294(6) 0.0461(6) -0.1265(5) 0.0214(12) Uani 1 1 d .
H19A H 0.3025 0.1323 -0.1398 0.026 Uiso 1 1 calc R
H19B H 0.2697 -0.0274 -0.1487 0.026 Uiso 1 1 calc R
C20 C 0.0816(6) 0.0111(6) -0.2088(5) 0.0242(12) Uani 1 1 d .
H20A H 0.0370 0.0806 -0.1826 0.029 Uiso 1 1 calc R
H20B H 0.0111 -0.0790 -0.2007 0.029 Uiso 1 1 calc R
C21 C 0.0995(7) 0.0057(6) -0.3409(5) 0.0327(15) Uani 1 1 d .
H21A H 0.1630 0.0965 -0.3507 0.049 Uiso 1 1 calc R
H21B H 0.0007 -0.0220 -0.3897 0.049 Uiso 1 1 calc R
H21C H 0.1464 -0.0609 -0.3669 0.049 Uiso 1 1 calc R
N1 N 1.1612(5) 0.4105(5) 1.4028(4) 0.0219(11) Uani 1 1 d .
O1 O 0.6540(4) 0.1938(4) 0.4818(3) 0.0253(9) Uani 1 1 d .
I1 I 1.26194(4) 0.43377(4) 1.60335(3) 0.02042(10) Uani 1 1 d .
I2 I 1.37247(4) 0.46711(4) 1.84811(3) 0.02631(11) Uani 1 1 d .

loop_
_atom_site_aniso_label
_atom_site_aniso_U_11
_atom_site_aniso_U_22
_atom_site_aniso_U_33
_atom_site_aniso_U_23
_atom_site_aniso_U_13
_atom_site_aniso_U_12
C1 0.030(3) 0.026(3) 0.013(3) 0.009(2) 0.010(2) 0.012(3)
C2 0.012(3) 0.025(3) 0.015(3) 0.000(2) -0.006(2) 0.001(2)
C3 0.018(3) 0.009(2) 0.022(3) 0.006(2) 0.003(2) 0.005(2)
C4 0.017(3) 0.021(3) 0.023(3) 0.003(2) 0.002(2) 0.005(2)
C5 0.022(3) 0.022(3) 0.024(3) 0.006(2) 0.002(2) 0.007(2)
C6 0.017(3) 0.015(3) 0.034(3) 0.011(2) 0.014(2) 0.007(2)
C7 0.022(3) 0.018(3) 0.017(3) 0.002(2) 0.001(2) 0.010(2)
C8 0.015(3) 0.014(3) 0.024(3) 0.004(2) 0.001(2) 0.006(2)
C9 0.018(3) 0.023(3) 0.023(3) 0.009(2) 0.004(2) 0.009(2)
C10 0.017(3) 0.024(3) 0.019(3) 0.005(2) 0.006(2) 0.007(2)
C11 0.025(3) 0.016(3) 0.024(3) 0.008(2) 0.004(2) 0.008(2)
C12 0.018(3) 0.024(3) 0.032(3) 0.010(3) 0.010(3) 0.008(2)
C13 0.017(3) 0.019(3) 0.028(3) 0.002(2) 0.006(2) 0.004(2)
C14 0.012(3) 0.024(3) 0.035(3) 0.008(3) 0.001(2) 0.007(2)
C15 0.021(3) 0.024(3) 0.023(3) 0.006(2) 0.008(2) 0.007(2)
C16 0.016(3) 0.023(3) 0.022(3) 0.002(2) 0.002(2) 0.010(2)
C17 0.016(3) 0.026(3) 0.023(3) 0.007(2) 0.005(2) 0.006(2)
C18 0.020(3) 0.023(3) 0.018(3) 0.008(2) 0.003(2) 0.007(2)
C19 0.018(3) 0.023(3) 0.023(3) 0.006(2) 0.006(2) 0.005(2)
C20 0.026(3) 0.026(3) 0.022(3) 0.004(2) 0.006(2) 0.011(3)
C21 0.040(4) 0.035(4) 0.024(3) 0.008(3) 0.003(3) 0.016(3)
N1 0.026(3) 0.021(3) 0.014(2) -0.002(2) 0.002(2) 0.006(2)
O1 0.018(2) 0.040(2) 0.0182(19) 0.0047(18) 0.0005(16) 0.0127(18)
I1 0.0165(2) 0.0230(2) 0.0220(2) 0.00396(16) 0.00441(16) 0.00746(16)
I2 0.0206(2) 0.0374(3) 0.0218(2) 0.00586(18) 0.00411(18) 0.01154(19)

loop_
_atom_type_symbol
_atom_type_description
_atom_type_scat_dispersion_real
_atom_type_scat_dispersion_imag
_atom_type_scat_source
C C 0.0033 0.0016 'International Tables Vol C Tables 4.2.6.8 and 6.1.1.4'
H H 0.0000 0.0000 'International Tables Vol C Tables 4.2.6.8 and 6.1.1.4'
N N 0.0061 0.0033 'International Tables Vol C Tables 4.2.6.8 and 6.1.1.4'
O O 0.0106 0.0060 'International Tables Vol C Tables 4.2.6.8 and 6.1.1.4'
I I -0.4742 1.8119 'International Tables Vol C Tables 4.2.6.8 and 6.1.1.4'

loop_
_geom_angle_atom_site_label_1
_geom_angle_atom_site_label_2
_geom_angle_atom_site_label_3
_geom_angle
N1 C1 C2 123.6(5)
N1 C1 H1 118.2
C2 C1 H1 118.2
C1 C2 C3 120.2(5)
C1 C2 H2 119.9
C3 C2 H2 119.9
C4 C3 C2 115.4(5)
C4 C3 C6 120.4(5)
C2 C3 C6 124.2(5)
C5 C4 C3 120.9(5)
C5 C4 H4 119.5
C3 C4 H4 119.5
N1 C5 C4 123.5(5)
N1 C5 H5 118.2
C4 C5 H5 118.2
C7 C6 C3 127.6(5)
C7 C6 H6 116.2
C3 C6 H6 116.2
C6 C7 C8 125.7(5)
C6 C7 H7 117.2
C8 C7 H7 117.2
C13 C8 C9 117.9(5)
C13 C8 C7 120.6(5)
C9 C8 C7 121.6(5)
C10 C9 C8 120.0(5)
C10 C9 H9 120.0
C8 C9 H9 120.0
C9 C10 C11 120.8(5)
C9 C10 H10 119.6
C11 C10 H10 119.6
O1 C11 C12 125.6(5)
O1 C11 C10 114.0(4)
C12 C11 C10 120.4(5)
C13 C12 C11 118.6(5)
C13 C12 H12 120.7
C11 C12 H12 120.7
C12 C13 C8 122.3(5)
C12 C13 H13 118.9
C8 C13 H13 118.9
O1 C14 C15 105.6(4)
O1 C14 H14A 110.6
C15 C14 H14A 110.6
O1 C14 H14B 110.6
C15 C14 H14B 110.6
H14A C14 H14B 108.8
C14 C15 C16 114.8(4)
C14 C15 H15A 108.6
C16 C15 H15A 108.6
C14 C15 H15B 108.6
C16 C15 H15B 108.6
H15A C15 H15B 107.5
C17 C16 C15 111.6(4)
C17 C16 H16A 109.3
C15 C16 H16A 109.3
C17 C16 H16B 109.3
C15 C16 H16B 109.3
H16A C16 H16B 108.0
C18 C17 C16 113.9(4)
C18 C17 H17A 108.8
C16 C17 H17A 108.8
C18 C17 H17B 108.8
C16 C17 H17B 108.8
H17A C17 H17B 107.7
C17 C18 C19 112.7(4)
C17 C18 H18A 109.0
C19 C18 H18A 109.0
C17 C18 H18B 109.0
C19 C18 H18B 109.0
H18A C18 H18B 107.8
C20 C19 C18 113.8(4)
C20 C19 H19A 108.8
C18 C19 H19A 108.8
C20 C19 H19B 108.8
C18 C19 H19B 108.8
H19A C19 H19B 107.7
C19 C20 C21 113.2(5)
C19 C20 H20A 108.9
C21 C20 H20A 108.9
C19 C20 H20B 108.9
C21 C20 H20B 108.9
H20A C20 H20B 107.8
C20 C21 H21A 109.5
C20 C21 H21B 109.5
H21A C21 H21B 109.5
C20 C21 H21C 109.5
H21A C21 H21C 109.5
H21B C21 H21C 109.5
C5 N1 C1 116.4(4)
C5 N1 I1 121.1(4)
C1 N1 I1 122.5(3)
C11 O1 C14 119.1(4)
N1 I1 I2 177.19(11)

loop_
_geom_bond_atom_site_label_1
_geom_bond_atom_site_label_2
_geom_bond_distance
C1 N1 1.353(7)
C1 C2 1.385(7)
C1 H1 0.9500
C2 C3 1.411(7)
C2 H2 0.9500
C3 C4 1.408(7)
C3 C6 1.418(7)
C4 C5 1.375(7)
C4 H4 0.9500
C5 N1 1.350(6)
C5 H5 0.9500
C6 C7 1.357(7)
C6 H6 0.9500
C7 C8 1.468(7)
C7 H7 0.9500
C8 C13 1.396(7)
C8 C9 1.406(7)
C9 C10 1.374(7)
C9 H9 0.9500
C10 C11 1.387(7)
C10 H10 0.9500
C11 O1 1.384(6)
C11 C12 1.385(7)
C12 C13 1.379(8)
C12 H12 0.9500
C13 H13 0.9500
C14 O1 1.427(6)
C14 C15 1.518(7)
C14 H14A 0.9900
C14 H14B 0.9900
C15 C16 1.524(7)
C15 H15A 0.9900
C15 H15B 0.9900
C16 C17 1.523(7)
C16 H16A 0.9900
C16 H16B 0.9900
C17 C18 1.514(7)
C17 H17A 0.9900
C17 H17B 0.9900
C18 C19 1.533(6)
C18 H18A 0.9900
C18 H18B 0.9900
C19 C20 1.526(7)
C19 H19A 0.9900
C19 H19B 0.9900
C20 C21 1.533(7)
C20 H20A 0.9900
C20 H20B 0.9900
C21 H21A 0.9800
C21 H21B 0.9800
C21 H21C 0.9800
N1 I1 2.352(4)
I1 I2 2.8298(7)

loop_
_geom_torsion_atom_site_label_1
_geom_torsion_atom_site_label_2
_geom_torsion_atom_site_label_3
_geom_torsion_atom_site_label_4
_geom_torsion
N1 C1 C2 C3 -0.9(8)
C1 C2 C3 C4 -0.6(7)
C1 C2 C3 C6 178.4(5)
C2 C3 C4 C5 1.0(7)
C6 C3 C4 C5 -178.1(5)
C3 C4 C5 N1 0.0(8)
C4 C3 C6 C7 179.9(5)
C2 C3 C6 C7 0.9(8)
C3 C6 C7 C8 -178.4(5)
C6 C7 C8 C13 -172.8(5)
C6 C7 C8 C9 7.4(8)
C13 C8 C9 C10 -0.8(8)
C7 C8 C9 C10 179.1(5)
C8 C9 C10 C11 1.4(8)
C9 C10 C11 O1 179.0(5)
C9 C10 C11 C12 -0.3(8)
O1 C11 C12 C13 179.4(5)
C10 C11 C12 C13 -1.4(8)
C11 C12 C13 C8 2.0(8)
C9 C8 C13 C12 -0.9(8)
C7 C8 C13 C12 179.2(5)
O1 C14 C15 C16 177.3(4)
C14 C15 C16 C17 179.8(5)
C15 C16 C17 C18 -178.5(5)
C16 C17 C18 C19 179.6(5)
C17 C18 C19 C20 178.7(5)
C18 C19 C20 C21 175.4(5)
C4 C5 N1 C1 -1.4(8)
C4 C5 N1 I1 175.9(4)
C2 C1 N1 C5 1.8(8)
C2 C1 N1 I1 -175.4(4)
C12 C11 O1 C14 1.6(8)
C10 C11 O1 C14 -177.7(5)
C15 C14 O1 C11 179.5(4)
